data_2003581
loop_
_publ_author_name
'Hoang, N. N.'
'Valach, F.'
'Dunaj-Jur\<co, M.'

_publ_contact_author
;        Dr. F. Valach
         Department of Chemical Physics
         Faculty of Chemical Technology
         Slovak Technical University
         Radlinsk\'eho 9
         812 37 Bratislava
         SLOVAKIA
;
_publ_section_title
;
 Bis(2-chloro-6-fluorobenzoato)bis(nicotinamide)copper(II)
;
_journal_issue 6
_journal_name_full 'Acta Crystallographica Section C'
_journal_page_first 1095
_journal_page_last 1097
_journal_paper_doi 10.1107/S0108270194013922
_journal_volume 51
_journal_year 1995
_chemical_compound_source
;
;
_chemical_formula_moiety 'C26 H18 Cl2 Cu1 F2 N4 O6'
_chemical_formula_sum 'C26 H18 Cl2 Cu F2 N4 O6'
_chemical_formula_weight 654.90
_chemical_name_systematic
;
bis(2-chloro-6-flourobenzoato)di(nicotinamide)copper(II)
;
_symmetry_cell_setting monoclinic
_symmetry_space_group_name_Hall '-P 2ybc'
_symmetry_space_group_name_H-M 'P 1 21/c 1'
_atom_type_scat_source IntTabIV
_audit_creation_method 'edited by Norton Editor'
_cell_angle_alpha 90
_cell_angle_beta 111.03(3)
_cell_angle_gamma 90
_cell_formula_units_Z 2
_cell_length_a 7.435(3)
_cell_length_b 14.124(3)
_cell_length_c 13.693(3)
_cell_measurement_reflns_used 15
_cell_measurement_temperature 293
_cell_measurement_theta_max 10.5
_cell_measurement_theta_min 4
_cell_volume 1342.2(7)
_computing_cell_refinement 'Syntex P2~1~ built-in software'
_computing_data_collection 'Syntex P2~1~ built-in software'
_computing_data_reduction 'XP21 (Pavel\<cik, 1987)'
_computing_molecular_graphics 'ORTEP (Johnson, 1965)'
_computing_publication_material 'PARST (Nardelli, 1983)'
_computing_structure_refinement 'SHELX76 (Sheldrick, 1976)'
_computing_structure_solution 'SHELXS86 (Sheldrick, 1990)'
_diffrn_ambient_temperature 293
_diffrn_measurement_device 'Syntex P2~1~ four-circle'
_diffrn_measurement_method 'profile analysis of \w/2\q scans'
_diffrn_radiation_monochromator graphite
_diffrn_radiation_type MoK\a
_diffrn_radiation_wavelength 0.71069
_diffrn_reflns_av_R_equivalents 0.02
_diffrn_reflns_limit_h_max 9
_diffrn_reflns_limit_h_min -9
_diffrn_reflns_limit_k_max 18
_diffrn_reflns_limit_k_min 0
_diffrn_reflns_limit_l_max 16
_diffrn_reflns_limit_l_min 0
_diffrn_reflns_number 1834
_diffrn_reflns_theta_max 27.5
_diffrn_standards_decay_% 0.4
_diffrn_standards_interval_time 120
_diffrn_standards_number 2
_exptl_absorpt_coefficient_mu 1.076
_exptl_absorpt_correction_T_max 0.654
_exptl_absorpt_correction_T_min 0.306
_exptl_absorpt_correction_type
;
empirical (Walker & Stuart, 1983)
;
_exptl_crystal_colour blue
_exptl_crystal_density_diffrn 1.62
_exptl_crystal_density_meas 1.63
_exptl_crystal_density_method 'flotation in CCl~4~/CH~3~Br'
_exptl_crystal_description prism
_exptl_crystal_F_000 662
_exptl_crystal_size_max 0.40
_exptl_crystal_size_mid 0.30
_exptl_crystal_size_min 0.20
_refine_diff_density_max 0.7
_refine_diff_density_min -0.4
_refine_ls_extinction_method none
_refine_ls_goodness_of_fit_obs 1.13
_refine_ls_hydrogen_treatment noref
_refine_ls_matrix_type full
_refine_ls_number_parameters 187
_refine_ls_number_reflns 1185
_refine_ls_R_factor_obs 0.047
_refine_ls_shift/esd_max 0.03
_refine_ls_structure_factor_coef F
_refine_ls_weighting_details 'w = 1/[\s^2^(F) + 0.001F^2^]'
_refine_ls_weighting_scheme calc
_refine_ls_wR_factor_obs 0.045
_reflns_number_observed 1185
_reflns_number_total 1215
_reflns_observed_criterion F>2\s(F)
_cod_data_source_file mu1108.cif
_cod_data_source_block DK20
_cod_depositor_comments
;
The following automatic conversions were performed:

'_refine_ls_weighting_scheme' value 'calc w = 1/[\s^2^(F) +
0.001F^2^]' was changed to 'calc'. New tag
'_refine_ls_weighting_details' was created. The value of the new tag
was set to 'w = 1/[\s^2^(F) + 0.001F^2^]'.

Automatic conversion script
Id: cif_fix_values 3143 2015-03-26 13:38:13Z robertas 
;
_cod_original_sg_symbol_H-M 'P 21/c'
_cod_original_formula_sum 'C26 H18 Cl2 Cu1 F2 N4 O6'
_cod_database_code 2003581

loop_
_atom_site_aniso_label
_atom_site_aniso_U_11
_atom_site_aniso_U_12
_atom_site_aniso_U_13
_atom_site_aniso_U_22
_atom_site_aniso_U_23
_atom_site_aniso_U_33
Cu 0.0155(5) 0.0009(6) 0.0052(4) 0.0120(4) 0.0007(4) 0.0129(4)
O(1) 0.0319(25) 0.0000(20) 0.0087(20) 0.0323(20) -0.0014(17) 0.0332(22)
O(2) 0.0566(28) -0.0030(25) 0.0181(24) 0.0537(25) 0.0017(21) 0.0508(26)
O(3) 0.0515(26) 0.0003(24) 0.0200(24) 0.0511(25) -0.0015(21) 0.0541(29)
N(1) 0.0643(46) -0.0024(38) 0.0189(37) 0.0774(43) 0.0089(34) 0.0623(40)
N(2) 0.0523(35) 0.0028(31) 0.0224(30) 0.0543(33) -0.0005(27) 0.0514(32)
F 0.0582(24) -0.0039(20) 0.0239(21) 0.0523(21) 0.0014(17) 0.0593(23)
Cl 0.0603(12) 0.0007(9) 0.0223(9) 0.0569(10) 0.0018(8) 0.0565(10)
C(1) 0.0368(35) 0.0008(32) 0.0154(33) 0.0325(29) -0.0036(26) 0.0345(34)
C(2) 0.0304(34) -0.0063(29) 0.0151(30) 0.0376(30) -0.0016(24) 0.0354(32)
C(3) 0.0354(35) 0.0009(29) 0.0162(30) 0.0373(30) 0.0010(25) 0.0364(32)
C(4) 0.0339(33) -0.0008(29) 0.0158(29) 0.0346(29) -0.0008(23) 0.0372(30)
C(5) 0.0399(36) 0.0007(29) 0.0102(31) 0.0335(29) -0.0031(25) 0.0376(32)
C(6) 0.0402(39) 0.0017(30) 0.0158(32) 0.0386(31) -0.0022(25) 0.0397(33)
C(7) 0.0384(36) -0.0025(28) 0.0119(32) 0.0323(29) -0.0008(25) 0.0348(32)
C(8) 0.0583(50) -0.0007(45) 0.0174(39) 0.0765(53) -0.0008(40) 0.0504(41)
C(9) 0.0465(41) -0.0009(35) 0.0137(34) 0.0445(33) 0.0009(28) 0.0426(36)
C(10) 0.0324(32) -0.0039(25) 0.0123(26) 0.0210(24) 0.0000(20) 0.0261(26)
C(11) 0.0390(37) 0.0006(31) 0.0108(31) 0.0391(34) -0.0023(24) 0.0358(33)
C(12) 0.0582(51) 0.0002(39) 0.0171(44) 0.0539(42) 0.0039(36) 0.0677(49)
C(13) 0.0318(33) 0.0032(28) 0.0133(29) 0.0302(28) 0.0031(25) 0.0313(31)

loop_
_atom_site_label
_atom_site_fract_x
_atom_site_fract_y
_atom_site_fract_z
_atom_site_B_iso_or_equiv
Cu 0 0 0 1.06(2)
O(1) .1536(5) .0799(2) .1242(3) 2.6(1)
O(2) .4368(7) .0374(3) .1311(3) 4.3(1)
O(3) -.0798(7) -.3946(3) -.0164(3) 4.1(1)
N(1) .0510(9) -.1118(4) .0876(4) 5.5(2)
N(2) .0743(8) -.4493(4) .1402(4) 4.1(2)
F .3942(5) .2573(3) .1095(3) 4.4(1)
Cl .4300(3) .0426(1) .3913(1) 4.5(1)
C(1) .3318(9) .0760(4) .1739(4) 2.7(2)
C(2) .4188(8) .1500(4) .2510(4) 2.7(2)
C(3) .4139(9) .1338(4) .3516(4) 2.8(2)
C(4) .3950(8) .2140(4) .4096(4) 2.7(2)
C(5) .3816(9) .3027(4) .3708(4) 3.0(2)
C(6) .3814(9) .3174(4) .2721(4) 3.1(2)
C(7) .3997(8) .2429(4) .2111(4) 2.8(2)
C(8) .062(1) -.2011(4) .0550(5) 4.9(3)
C(9) .0598(9) -.2786(4) .1185(5) 3.6(2)
C(10) .0454(8) -.2629(3) .2152(4) 2.1(2)
C(11) .0330(9) -.1702(4) .2482(4) 3.1(2)
C(12) .033(1) -.0950(5) .1807(5) 4.9(3)
C(13) .0190(9) -.3771(4) .0809(4) 2.4(2)
H1 .3952 .1995 .4896 0.08
H2 .3655 .3623 .4187 0.08
H3 .3692 .3896 .2408 0.08
H4 .0766 -.2304 -.0234 0.08
H5 .0403 -.3182 .2687 0.08
H6 .0210 -.1506 .3167 0.08
H7 .0295 -.0229 .1947 0.08
H8 .2259 -.4739 .1679 0.08
H9 .0119 -.4757 .1956 0.08

loop_
_geom_angle_atom_site_label_1
_geom_angle_atom_site_label_2
_geom_angle_atom_site_label_3
_geom_angle
_geom_angle_publ_flag
O(1) Cu N(1) 90.5(2) yes
Cu O(1) C(1) 126.9(4) yes
Cu N(1) C(12) 112.2(5) yes
Cu N(1) C(8) 125.4(4) yes
C(8) N(1) C(12) 120.9(6) yes
C(2) C(7) F 119.1(5) yes
O(2) C(1) C(2) 117.3(6) yes
O(1) C(1) C(2) 117.9(6) yes
O(1) C(1) O(2) 118.5(5) yes
C(1) C(2) C(7) 115.4(5) yes
C(1) C(2) C(3) 115.5(5) yes
C(3) C(2) C(7) 119.7(5) yes
Cl C(3) C(2) 120.3(5) yes
C(2) C(3) C(4) 117.4(5) yes
Cl C(3) C(4) 122.3(4) yes
C(3) C(4) C(5) 121.9(5) yes
C(4) C(5) C(6) 120.2(5) yes
C(5) C(6) C(7) 121.2(5) yes
C(6) C(7) C(2) 119.6(5) yes
C(6) C(7) F 121.3(5) yes
N(1) C(8) C(9) 120.7(6) yes
C(8) C(9) C(10) 119.3(5) yes
C(8) C(9) C(13) 124.5(6) yes
C(10) C(9) C(13) 114.1(5) yes
C(9) C(10) C(11) 119.7(5) yes
C(10) C(11) C(12) 118.6(5) yes
C(11) C(12) N(1) 120.7(6) yes
N(2) C(13) C(9) 123.5(5) yes
O(3) C(13) C(9) 120.6(5) yes
O(3) C(13) N(2) 115.9(5) yes

loop_
_geom_bond_atom_site_label_1
_geom_bond_atom_site_label_2
_geom_bond_distance
_geom_bond_publ_flag
Cu O(1) 2.019(3) yes
Cu O(2) 3.141(3) yes
Cu N(1) 1.936(6) yes
O(1) C(1) 1.255(7) yes
O(2) C(1) 1.256(9) yes
O(3) C(13) 1.294(6) yes
N(1) C(8) 1.350(8) yes
N(1) C(12) 1.349(9) yes
N(2) C(13) 1.276(8) yes
Cl C(3) 1.387(6) yes
F C(7) 1.392(7) yes
C(1) C(2) 1.461(7) yes
C(2) C(3) 1.410(9) yes
C(3) C(4) 1.419(8) yes
C(4) C(5) 1.350(8) yes
C(5) C(6) 1.367(8) yes
C(6) C(7) 1.380(8) yes
C(7) C(2) 1.409(8) yes
C(8) C(9) 1.401(9) yes
C(9) C(10) 1.384(9) yes
C(9) C(13) 1.477(8) yes
C(10) C(11) 1.399(7) yes
C(11) C(12) 1.408(9) yes
